data_1539537
loop_
_publ_author_name
'Zintl, E.'
'Husemann, E.'

_publ_section_title
;
 Bindungsart und Gitterbau binaerer Magnesiumverbindungen. 12. Mitteilung
 ueber Metalle und Legierungen
;
_journal_name_full
;
Zeitschrift fuer Physikalische Chemie, Abteilung B: Chemie der 
Elementarprozesse, Aufbau der Materie
;
_journal_page_first 138
_journal_page_last 138
_journal_volume 21
_journal_year 1933
_chemical_formula_sum 'Mg3 Sb2'
_space_group_IT_number 164
_symmetry_space_group_name_Hall '-P 3 2"'
_symmetry_space_group_name_H-M 'P -3 m 1'
_cell_angle_alpha 90
_cell_angle_beta 90
_cell_angle_gamma 120
_cell_formula_units_Z 1
_cell_length_a 4.582
_cell_length_b 4.582
_cell_length_c 7.244
_cell_volume 131.710
_citation_journal_id_ASTM ZPCBAL
_cod_data_source_file Zintl_ZPCBAL_1933_563.cif
_cod_data_source_block Mg3Sb2
_cod_original_cell_volume 131.7101
_cod_database_code 1539537

loop_
_symmetry_equiv_pos_as_xyz
x,y,z
-y,x-y,z
-x+y,-x,z
y,x,-z
-x,-x+y,-z
x-y,-y,-z
-x,-y,-z
y,-x+y,-z
x-y,x,-z
-y,-x,z
x,x-y,z
-x+y,y,z

loop_
_atom_site_label
_atom_site_type_symbol
_atom_site_fract_x
_atom_site_fract_y
_atom_site_fract_z
_atom_site_occupancy
_atom_site_U_iso_or_equiv
Mg2 Mg+2 0.3333 0.6667 0.63 1 0.0
Sb1 Sb-3 0.3333 0.6667 0.235 1 0.0
Mg1 Mg+2 0 0 0 1 0.0
